data_7118217
loop_
_publ_author_name
'H\"anninen, Mikko M'
'Zamora, Matthew T.'
'MacNeil, Connor S.'
'Knott, Jackson P.'
'Hayes, Paul G.'

_publ_section_title
;
 Elucidation of the resting state of a rhodium NNN-pincer hydrogenation
 catalyst that features a remarkably upfield hydride (1)H NMR chemical
 shift.
;
_journal_issue 3
_journal_name_full 'Chemical communications (Cambridge, England)'
_journal_page_first 586
_journal_page_last 589
_journal_paper_doi 10.1039/c5cc08348f
_journal_volume 52
_journal_year 2016
_chemical_formula_moiety 'C60 H56 N3 P2 Rh'
_chemical_formula_sum 'C60 H56 N3 P2 Rh'
_chemical_formula_weight 983.92
_chemical_name_systematic
;
 ?
;
_chemical_properties_physical 'Air-sensitive, Moisture-sensitive'
_space_group_crystal_system monoclinic
_space_group_IT_number 14
_space_group_name_Hall '-P 2yn'
_space_group_name_H-M_alt 'P 1 21/n 1'
_symmetry_space_group_name_Hall '-P 2yn'
_symmetry_space_group_name_H-M 'P 1 21/n 1'
_atom_sites_solution_hydrogens geom
_atom_sites_solution_primary direct
_audit_creation_date 2014-09-24
_audit_creation_method
;
Olex2 1.2
(compiled 2014.09.19 svn.r3010 for OlexSys, GUI svn.r4874)
;
_audit_update_record
;
2014-11-14 deposited with the CCDC.
2015-11-02 downloaded from the CCDC.
;
_cell_angle_alpha 90
_cell_angle_beta 112.133(11)
_cell_angle_gamma 90
_cell_formula_units_Z 4
_cell_length_a 13.907(7)
_cell_length_b 27.103(13)
_cell_length_c 16.593(9)
_cell_measurement_reflns_used 2706
_cell_measurement_temperature 173
_cell_measurement_theta_max 18.998
_cell_measurement_theta_min 2.189
_cell_volume 5793(5)
_computing_cell_refinement 'SAINT v8.34A (Bruker, 2013)'
_computing_data_reduction 'SAINT v8.34A (Bruker, 2013)'
_computing_molecular_graphics 'Olex2 (Dolomanov et al., 2009)'
_computing_publication_material 'Olex2 (Dolomanov et al., 2009)'
_computing_structure_refinement 'ShelXL (Sheldrick, 2008)'
_computing_structure_solution 'ShelXS (Sheldrick, 2008)'
_diffrn_ambient_temperature 173.0
_diffrn_measured_fraction_theta_full 0.987
_diffrn_measured_fraction_theta_max 0.987
_diffrn_measurement_device_type 'Bruker APEX-II CCD'
_diffrn_measurement_method '\f and \w scans'
_diffrn_radiation_type MoK\a
_diffrn_radiation_wavelength 0.71073
_diffrn_reflns_av_R_equivalents 0.1280
_diffrn_reflns_av_unetI/netI 0.2171
_diffrn_reflns_laue_measured_fraction_full 0.987
_diffrn_reflns_laue_measured_fraction_max 0.987
_diffrn_reflns_limit_h_max 16
_diffrn_reflns_limit_h_min -16
_diffrn_reflns_limit_k_max 32
_diffrn_reflns_limit_k_min -27
_diffrn_reflns_limit_l_max 16
_diffrn_reflns_limit_l_min -19
_diffrn_reflns_number 34510
_diffrn_reflns_point_group_measured_fraction_full 0.987
_diffrn_reflns_point_group_measured_fraction_max 0.987
_diffrn_reflns_theta_full 25.000
_diffrn_reflns_theta_max 24.999
_diffrn_reflns_theta_min 1.503
_diffrn_standards_number 0
_exptl_absorpt_coefficient_mu 0.386
_exptl_absorpt_correction_T_max 0.7454
_exptl_absorpt_correction_T_min 0.5650
_exptl_absorpt_correction_type multi-scan
_exptl_absorpt_process_details
;
SADABS-2012/1 (Bruker,2012) was used for absorption correction.
wR2(int) was 0.0672 before and 0.0563 after correction.
The Ratio of minimum to maximum transmission is 0.7580.
The \l/2 correction factor is 0.0015.
;
_exptl_crystal_colour orange
_exptl_crystal_colour_primary orange
_exptl_crystal_density_diffrn 1.128
_exptl_crystal_description plate
_exptl_crystal_F_000 2048
_exptl_crystal_size_max 0.34
_exptl_crystal_size_mid 0.2
_exptl_crystal_size_min 0.04
_refine_diff_density_max 0.525
_refine_diff_density_min -1.094
_refine_diff_density_rms 0.084
_refine_ls_extinction_method none
_refine_ls_goodness_of_fit_ref 0.896
_refine_ls_hydrogen_treatment constr
_refine_ls_matrix_type full
_refine_ls_number_parameters 632
_refine_ls_number_reflns 10077
_refine_ls_number_restraints 215
_refine_ls_restrained_S_all 0.902
_refine_ls_R_factor_all 0.1645
_refine_ls_R_factor_gt 0.0658
_refine_ls_shift/su_max 0.000
_refine_ls_shift/su_mean 0.000
_refine_ls_structure_factor_coef Fsqd
_refine_ls_weighting_details 'w=1/[\s^2^(Fo^2^)+(0.0727P)^2^] where P=(Fo^2^+2Fc^2^)/3'
_refine_ls_weighting_scheme calc
_refine_ls_wR_factor_gt 0.1357
_refine_ls_wR_factor_ref 0.1579
_reflns_Friedel_coverage 0.000
_reflns_number_gt 4621
_reflns_number_total 10077
_reflns_threshold_expression 'I > 2\s(I)'
_cod_data_source_file c5cc08348f2.cif
_cod_data_source_block 5_ph14023_0m
_cod_database_code 7118217
_shelxl_version_number 2013-4
_shelx_space_group_comment
;
The symmetry employed for this shelxl refinement is uniquely defined
by the following loop, which should always be used as a source of
symmetry information in preference to the above space-group names.
They are only intended as comments.
;
_olex2_refinement_description
;
1. Fixed Uiso
 At 1.2 times of:
  All C(H) groups
 At 1.5 times of:
  All C(H,H,H) groups
2. Shared sites
{C44A, C44B}
3. Restrained distances
 C44B-C45B
 1.54 with sigma of 0.02
 C46A-C44A = C46B-C44B = C45A-C44A = C45B-C44B
 1.5 with sigma of 0.01
 C24A-C23A = C25A-C23A = C24B-C23B
 1.5 with sigma of 0.01
 C25B-C23B
 1.5 with sigma of 0.01
 C25B-C24B
 2.5 with sigma of 0.02
 C25A-C24A
 2.5 with sigma of 0.02
4. Uiso/Uaniso restraints and constraints
C49 \\sim C54 \\sim C53 \\sim C52 \\sim C51 \\sim C50: within 2A with sigma of
0.01 and sigma for terminal atoms of 0.02
C55 \\sim C56 \\sim C57 \\sim C58 \\sim C59 \\sim C60: within 2A with sigma of
0.01 and sigma for terminal atoms of 0.02
C2 \\sim C1 \\sim N1 \\sim C4 \\sim C3: within 2A with sigma of 0.01 and sigma
for terminal atoms of 0.02
Uanis(C46A) \\sim Ueq, Uanis(C45A) \\sim Ueq, Uanis(C23A) \\sim Ueq,
Uanis(C23B) \\sim Ueq, Uanis(C45B) \\sim Ueq, Uanis(C46B) \\sim Ueq: with sigma
of 0.006 and sigma for terminal atoms of 0.012
Uanis(C24A) \\sim Ueq, Uanis(C24B) \\sim Ueq, Uanis(C25B) \\sim Ueq,
Uanis(C25A) \\sim Ueq: with sigma of 0.005 and sigma for terminal atoms of 0.01
Uanis(C19) \\sim Ueq, Uanis(C20) \\sim Ueq: with sigma of 0.01 and sigma for
terminal atoms of 0.02
Uanis(C1) \\sim Ueq, Uanis(N1) \\sim Ueq, Uanis(C4) \\sim Ueq, Uanis(C3) \\sim
Ueq, Uanis(C2) \\sim Ueq: with sigma of 0.01 and sigma for terminal atoms of
0.02
Uanis(C44A) = Uanis(C44B)
Uanis(C24B) = Uanis(C24A)
Uanis(C25A) = Uanis(C25B)
Uanis(C24B) = Uanis(C24A)
Uanis(C25A) = Uanis(C25B)
Uanis(C23A) = Uanis(C23B)
5. Others
 Sof(C46B)=Sof(H46D)=Sof(H46E)=Sof(H46F)=Sof(C45B)=Sof(H45D)=Sof(H45E)=
 Sof(H45F)=Sof(C44B)=Sof(H44B)=1-FVAR(1)
 Sof(C44A)=Sof(H44A)=Sof(C46A)=Sof(H46A)=Sof(H46B)=Sof(H46C)=Sof(C45A)=
 Sof(H45A)=Sof(H45B)=Sof(H45C)=FVAR(1)
 Sof(C23B)=Sof(H23B)=Sof(C24B)=Sof(H24D)=Sof(H24E)=Sof(H24F)=Sof(C25B)=
 Sof(H25D)=Sof(H25E)=Sof(H25F)=1-FVAR(2)
 Sof(C24A)=Sof(H24A)=Sof(H24B)=Sof(H24C)=Sof(C25A)=Sof(H25A)=Sof(H25B)=
 Sof(H25C)=Sof(C23A)=Sof(H23A)=FVAR(2)
6.a Ternary CH refined with riding coordinates:
 C48(H48), C47(H47), C44A(H44A), C44B(H44B), C23A(H23A), C23B(H23B)
6.b Aromatic/amide H refined with riding coordinates:
 C27(H27), C36(H36), C10(H10), C30(H30), C13(H13), C3(H3), C34(H34), C12(H12),
 C31(H31), C39(H39), C18(H18), C8(H8), C16(H16), C15(H15), C9(H9), C22(H22),
 C6(H6), C56(H56), C33(H33), C35(H35), C14(H14), C2(H2), C29(H29), C60(H60),
 C51(H51), C53(H53), C37(H37), C50(H50), C42(H42), C43(H43), C58(H58), C7(H7),
 C57(H57), C59(H59), C52(H52), C40(H40), C28(H28), C54(H54), C19(H19), C21(H21)
6.c Idealised Me refined as rotating group:
 C24A(H24A,H24B,H24C), C25A(H25A,H25B,H25C), C46A(H46A,H46B,H46C), C45A(H45A,
 H45B,H45C), C46B(H46D,H46E,H46F), C45B(H45D,H45E,H45F), C24B(H24D,H24E,H24F),
 C25B(H25D,H25E,H25F)
;

loop_
_space_group_symop_operation_xyz
'x, y, z'
'-x+1/2, y+1/2, -z+1/2'
'-x, -y, -z'
'x-1/2, -y-1/2, z-1/2'

loop_
_atom_site_label
_atom_site_type_symbol
_atom_site_fract_x
_atom_site_fract_y
_atom_site_fract_z
_atom_site_U_iso_or_equiv
_atom_site_adp_type
_atom_site_occupancy
_atom_site_site_symmetry_order
_atom_site_calc_flag
_atom_site_refinement_flags_posn
_atom_site_refinement_flags_adp
_atom_site_refinement_flags_occupancy
_atom_site_disorder_assembly
_atom_site_disorder_group
P2 P 1.12347(11) 0.21894(7) 0.05862(9) 0.0448(5) Uani 1 1 d . . . . .
P1 P 0.76572(11) 0.25194(7) 0.07294(9) 0.0413(5) Uani 1 1 d . . . . .
N3 N 1.0511(3) 0.17169(19) 0.0161(3) 0.0425(13) Uani 1 1 d . . . . .
N2 N 0.7892(3) 0.19351(19) 0.0879(3) 0.0408(13) Uani 1 1 d . . . . .
N1 N 0.9457(3) 0.24170(19) 0.0638(3) 0.0398(13) Uani 1 1 d . U . . .
C17 C 0.7222(4) 0.1661(2) 0.1188(4) 0.0478(17) Uani 1 1 d . . . . .
C1 C 0.8835(4) 0.2774(3) 0.0741(3) 0.0386(15) Uani 1 1 d . U . . .
C27 C 1.3017(4) 0.2341(3) 0.0216(4) 0.063(2) Uani 1 1 d . . . . .
H27 H 1.3376 0.2141 0.0709 0.075 Uiso 1 1 calc R . . . .
C4 C 1.0335(4) 0.2643(2) 0.0625(3) 0.0397(15) Uani 1 1 d . U . . .
C11 C 0.6659(4) 0.2682(3) -0.0302(3) 0.0405(17) Uani 1 1 d . . . . .
C26 C 1.1969(4) 0.2435(2) -0.0013(3) 0.0458(17) Uani 1 1 d . . . . .
C36 C 1.3391(5) 0.2456(3) 0.3009(4) 0.064(2) Uani 1 1 d . . . . .
H36 H 1.3837 0.2718 0.3306 0.077 Uiso 1 1 calc R . . . .
C10 C 0.6332(5) 0.2832(3) 0.1556(4) 0.061(2) Uani 1 1 d . . . . .
H10 H 0.5777 0.2697 0.1074 0.073 Uiso 1 1 calc R . . . .
C30 C 1.1983(6) 0.2917(3) -0.1245(4) 0.072(2) Uani 1 1 d . . . . .
H30 H 1.1631 0.3113 -0.1744 0.086 Uiso 1 1 calc R . . . .
C13 C 0.5491(5) 0.3271(3) -0.1272(4) 0.0525(17) Uani 1 1 d . . . . .
H13 H 0.5159 0.3584 -0.1365 0.063 Uiso 1 1 calc R . . . .
C3 C 1.0264(4) 0.3148(2) 0.0722(3) 0.0457(16) Uani 1 1 d . U . . .
H3 H 1.0769 0.3389 0.0739 0.055 Uiso 1 1 calc R . . . .
C34 C 1.2746(4) 0.1644(3) 0.3031(4) 0.063(2) Uani 1 1 d . . . . .
H34 H 1.2744 0.1349 0.3339 0.075 Uiso 1 1 calc R . . . .
C12 C 0.6166(4) 0.3138(3) -0.0448(4) 0.053(2) Uani 1 1 d . . . . .
H12 H 0.6294 0.3360 0.0024 0.064 Uiso 1 1 calc R . . . .
C31 C 1.1447(5) 0.2720(3) -0.0751(4) 0.061(2) Uani 1 1 d . . . . .
H31 H 1.0725 0.2781 -0.0920 0.073 Uiso 1 1 calc R . . . .
C39 C 1.1870(5) 0.1154(3) 0.0054(4) 0.069(2) Uani 1 1 d . . . . .
H39 H 1.2346 0.1254 0.0610 0.082 Uiso 1 1 calc R . . . .
C18 C 0.6147(5) 0.1653(3) 0.0753(4) 0.064(2) Uani 1 1 d . . . . .
H18 H 0.5832 0.1831 0.0225 0.077 Uiso 1 1 calc R . . . .
C8 C 0.6907(6) 0.3251(3) 0.2929(4) 0.065(2) Uani 1 1 d . . . . .
H8 H 0.6754 0.3398 0.3386 0.077 Uiso 1 1 calc R . . . .
C48 C 0.9000(4) 0.0944(2) 0.0780(4) 0.0499(18) Uani 1 1 d . . . . .
H48 H 0.8441 0.0887 0.1011 0.060 Uiso 1 1 calc R . . . .
C5 C 0.7327(4) 0.2818(2) 0.1564(3) 0.0431(17) Uani 1 1 d . . . . .
C16 C 0.6470(4) 0.2361(2) -0.0997(3) 0.0470(18) Uani 1 1 d . . . . .
H16 H 0.6805 0.2049 -0.0905 0.056 Uiso 1 1 calc R . . . .
C47 C 0.8619(4) 0.1006(2) -0.0118(4) 0.0467(17) Uani 1 1 d . . . . .
H47 H 0.9084 0.0863 -0.0393 0.056 Uiso 1 1 calc R . . . .
C15 C 0.5787(4) 0.2495(3) -0.1838(4) 0.0510(18) Uani 1 1 d . . . . .
H15 H 0.5665 0.2276 -0.2313 0.061 Uiso 1 1 calc R . . . .
C9 C 0.6131(5) 0.3036(3) 0.2227(5) 0.076(2) Uani 1 1 d . . . . .
H9 H 0.5441 0.3031 0.2212 0.091 Uiso 1 1 calc R . . . .
C22 C 0.7629(5) 0.1391(3) 0.1950(4) 0.0559(19) Uani 1 1 d . . . . .
H22 H 0.8359 0.1392 0.2262 0.067 Uiso 1 1 calc R . . . .
C6 C 0.8123(5) 0.3033(2) 0.2275(4) 0.0493(17) Uani 1 1 d . . . . .
H6 H 0.8815 0.3033 0.2296 0.059 Uiso 1 1 calc R . . . .
C32 C 1.2151(4) 0.2110(3) 0.1696(4) 0.0483(19) Uani 1 1 d . . . . .
C55 C 0.7500(4) 0.0998(2) -0.0705(4) 0.0513(17) Uani 1 1 d . . . . .
C56 C 0.7221(5) 0.1112(2) -0.1576(4) 0.0630(19) Uani 1 1 d . . . . .
H56 H 0.7751 0.1191 -0.1786 0.076 Uiso 1 1 calc R . . . .
C33 C 1.2127(4) 0.1679(3) 0.2152(4) 0.0535(18) Uani 1 1 d . . . . .
H33 H 1.1689 0.1412 0.1863 0.064 Uiso 1 1 calc R . . . .
C35 C 1.3358(5) 0.2029(3) 0.3456(4) 0.068(2) Uani 1 1 d . . . . .
H35 H 1.3763 0.2004 0.4061 0.082 Uiso 1 1 calc R . . . .
C14 C 0.5298(5) 0.2948(3) -0.1965(4) 0.056(2) Uani 1 1 d . . . . .
H14 H 0.4827 0.3038 -0.2529 0.067 Uiso 1 1 calc R . . . .
C2 C 0.9299(4) 0.3236(3) 0.0789(3) 0.0454(16) Uani 1 1 d . U . . .
H2 H 0.9019 0.3546 0.0853 0.055 Uiso 1 1 calc R . . . .
C29 C 1.3036(6) 0.2821(3) -0.0992(5) 0.076(2) Uani 1 1 d . . . . .
H29 H 1.3406 0.2954 -0.1320 0.091 Uiso 1 1 calc R . . . .
C60 C 0.6719(5) 0.0868(3) -0.0428(5) 0.076(2) Uani 1 1 d . . . . .
H60 H 0.6880 0.0781 0.0164 0.091 Uiso 1 1 calc R . . . .
C51 C 1.1256(6) 0.0426(3) 0.2711(5) 0.093(2) Uani 1 1 d . . . . .
H51 H 1.1477 0.0422 0.3327 0.111 Uiso 1 1 calc R . . . .
C53 C 1.1511(5) 0.0205(3) 0.1422(5) 0.078(2) Uani 1 1 d . . . . .
H53 H 1.1918 0.0049 0.1147 0.094 Uiso 1 1 calc R . . . .
C37 C 1.2794(4) 0.2505(3) 0.2151(4) 0.058(2) Uani 1 1 d . . . . .
H37 H 1.2807 0.2803 0.1855 0.069 Uiso 1 1 calc R . . . .
C49 C 0.9985(5) 0.0681(2) 0.1288(4) 0.0554(18) Uani 1 1 d . . . . .
C50 C 1.0321(6) 0.0674(3) 0.2203(4) 0.073(2) Uani 1 1 d . . . . .
H50 H 0.9923 0.0835 0.2481 0.088 Uiso 1 1 calc R . . . .
C44A C 1.1870(6) 0.0233(3) -0.1718(5) 0.088(3) Uani 0.58(2) 1 d D . P A 1
H44A H 1.1733 -0.0093 -0.1500 0.106 Uiso 0.58(2) 1 calc R . P A 1
C42 C 1.0528(6) 0.0838(3) -0.1553(4) 0.066(2) Uani 1 1 d . . . . .
H42 H 1.0048 0.0725 -0.2098 0.079 Uiso 1 1 calc R . . . .
C43 C 1.0232(5) 0.1203(3) -0.1112(3) 0.0513(18) Uani 1 1 d . . . . .
H43 H 0.9570 0.1353 -0.1383 0.062 Uiso 1 1 calc R . . . .
C41 C 1.1529(7) 0.0629(3) -0.1207(5) 0.076(2) Uani 1 1 d . . . . .
C58 C 0.5430(6) 0.0989(3) -0.1873(5) 0.088(2) Uani 1 1 d . . . . .
H58 H 0.4725 0.0988 -0.2264 0.106 Uiso 1 1 calc R . . . .
C7 C 0.7900(5) 0.3246(3) 0.2951(4) 0.060(2) Uani 1 1 d . . . . .
H7 H 0.8443 0.3389 0.3431 0.072 Uiso 1 1 calc R . . . .
C57 C 0.6187(5) 0.1115(3) -0.2158(4) 0.073(2) Uani 1 1 d . . . . .
H57 H 0.6018 0.1205 -0.2749 0.087 Uiso 1 1 calc R . . . .
C38 C 1.0874(4) 0.1358(3) -0.0286(3) 0.0446(17) Uani 1 1 d . . . . .
C59 C 0.5682(5) 0.0863(3) -0.1020(5) 0.089(2) Uani 1 1 d . . . . .
H59 H 0.5148 0.0771 -0.0823 0.107 Uiso 1 1 calc R . . . .
C52 C 1.1843(6) 0.0191(3) 0.2316(5) 0.088(2) Uani 1 1 d . . . . .
H52 H 1.2464 0.0023 0.2654 0.105 Uiso 1 1 calc R . . . .
C40 C 1.2166(6) 0.0802(3) -0.0424(5) 0.082(3) Uani 1 1 d . . . . .
H40 H 1.2855 0.0678 -0.0185 0.099 Uiso 1 1 calc R . . . .
C28 C 1.3551(5) 0.2537(3) -0.0273(4) 0.070(2) Uani 1 1 d . . . . .
H28 H 1.4271 0.2474 -0.0109 0.084 Uiso 1 1 calc R . . . .
C54 C 1.0599(5) 0.0440(3) 0.0915(4) 0.0637(19) Uani 1 1 d . . . . .
H54 H 1.0388 0.0437 0.0300 0.076 Uiso 1 1 calc R . . . .
C20 C 0.5943(7) 0.1108(3) 0.1857(5) 0.078(2) Uani 1 1 d . U . . .
C19 C 0.5532(6) 0.1381(3) 0.1100(6) 0.077(2) Uani 1 1 d . U . . .
H19 H 0.4800 0.1384 0.0799 0.093 Uiso 1 1 calc R . . . .
C21 C 0.7017(6) 0.1119(3) 0.2274(5) 0.072(2) Uani 1 1 d . . . . .
H21 H 0.7336 0.0936 0.2795 0.087 Uiso 1 1 calc R . . . .
C24A C 0.4574(12) 0.0486(6) 0.1578(10) 0.121(5) Uani 0.639(11) 1 d D U P B 3
H24A H 0.4039 0.0708 0.1199 0.181 Uiso 0.639(11) 1 calc GR . P B 3
H24B H 0.4253 0.0244 0.1839 0.181 Uiso 0.639(11) 1 calc GR . P B 3
H24C H 0.4910 0.0314 0.1236 0.181 Uiso 0.639(11) 1 calc GR . P B 3
C25A C 0.4755(11) 0.1136(5) 0.2633(11) 0.106(5) Uani 0.639(11) 1 d D U P B 3
H25A H 0.5234 0.1354 0.3074 0.159 Uiso 0.639(11) 1 calc GR . P B 3
H25B H 0.4345 0.0945 0.2892 0.159 Uiso 0.639(11) 1 calc GR . P B 3
H25C H 0.4289 0.1335 0.2150 0.159 Uiso 0.639(11) 1 calc GR . P B 3
C46A C 1.1196(14) 0.0244(7) -0.2692(7) 0.112(8) Uani 0.58(2) 1 d D U P A 1
H46A H 1.0501 0.0118 -0.2784 0.168 Uiso 0.58(2) 1 calc GR . P A 1
H46B H 1.1513 0.0036 -0.3008 0.168 Uiso 0.58(2) 1 calc GR . P A 1
H46C H 1.1141 0.0583 -0.2906 0.168 Uiso 0.58(2) 1 calc GR . P A 1
C45A C 1.2996(9) 0.0234(9) -0.1573(15) 0.116(7) Uani 0.58(2) 1 d D U P A 1
H45A H 1.3205 0.0567 -0.1668 0.174 Uiso 0.58(2) 1 calc GR . P A 1
H45B H 1.3119 0.0004 -0.1980 0.174 Uiso 0.58(2) 1 calc GR . P A 1
H45C H 1.3402 0.0131 -0.0974 0.174 Uiso 0.58(2) 1 calc GR . P A 1
Rh1 Rh 0.91437(3) 0.16937(2) 0.04843(3) 0.04203(18) Uani 1 1 d . . . . .
C46B C 1.211(3) 0.0471(10) -0.2451(17) 0.154(13) Uani 0.42(2) 1 d D U P A 2
H46D H 1.1506 0.0656 -0.2830 0.231 Uiso 0.42(2) 1 calc GR . P A 2
H46E H 1.2286 0.0215 -0.2789 0.231 Uiso 0.42(2) 1 calc GR . P A 2
H46F H 1.2703 0.0697 -0.2204 0.231 Uiso 0.42(2) 1 calc GR . P A 2
C45B C 1.2954(14) 0.0081(12) -0.1109(19) 0.151(14) Uani 0.42(2) 1 d D U P A 2
H45D H 1.3450 0.0341 -0.1096 0.226 Uiso 0.42(2) 1 calc GR . P A 2
H45E H 1.3149 -0.0227 -0.1315 0.226 Uiso 0.42(2) 1 calc GR . P A 2
H45F H 1.2960 0.0033 -0.0521 0.226 Uiso 0.42(2) 1 calc GR . P A 2
C44B C 1.1870(6) 0.0233(3) -0.1718(5) 0.088(3) Uani 0.42(2) 1 d D . P A 2
H44B H 1.1376 -0.0050 -0.1915 0.106 Uiso 0.42(2) 1 calc R . P A 2
C23A C 0.5375(9) 0.0782(5) 0.2291(9) 0.076(4) Uani 0.639(11) 1 d D U P B 3
H23A H 0.5860 0.0569 0.2759 0.091 Uiso 0.639(11) 1 calc R . P B 3
C23B C 0.491(2) 0.0916(8) 0.2079(12) 0.076(4) Uani 0.361(11) 1 d D U P B 4
H23B H 0.4247 0.1082 0.1724 0.091 Uiso 0.361(11) 1 calc R . P B 4
C24B C 0.494(3) 0.0373(8) 0.1906(18) 0.121(5) Uani 0.361(11) 1 d D U P B 4
H24D H 0.4825 0.0321 0.1293 0.181 Uiso 0.361(11) 1 calc GR . P B 4
H24E H 0.4384 0.0208 0.2036 0.181 Uiso 0.361(11) 1 calc GR . P B 4
H24F H 0.5610 0.0237 0.2275 0.181 Uiso 0.361(11) 1 calc GR . P B 4
C25B C 0.526(2) 0.1005(9) 0.3061(13) 0.106(5) Uani 0.361(11) 1 d D U P B 4
H25D H 0.5214 0.1357 0.3171 0.159 Uiso 0.361(11) 1 calc GR . P B 4
H25E H 0.5984 0.0895 0.3353 0.159 Uiso 0.361(11) 1 calc GR . P B 4
H25F H 0.4816 0.0818 0.3287 0.159 Uiso 0.361(11) 1 calc GR . P B 4

loop_
_atom_site_aniso_label
_atom_site_aniso_U_11
_atom_site_aniso_U_22
_atom_site_aniso_U_33
_atom_site_aniso_U_23
_atom_site_aniso_U_13
_atom_site_aniso_U_12
P2 0.0300(8) 0.0731(14) 0.0247(8) 0.0005(8) 0.0028(6) 0.0018(9)
P1 0.0325(8) 0.0588(14) 0.0283(8) 0.0002(8) 0.0064(6) 0.0029(9)
N3 0.033(2) 0.066(4) 0.023(2) 0.001(3) 0.0042(19) 0.004(3)
N2 0.036(3) 0.049(4) 0.041(3) -0.004(2) 0.018(2) 0.002(3)
N1 0.032(2) 0.057(3) 0.027(2) 0.003(2) 0.0086(19) 0.006(2)
C17 0.043(4) 0.054(5) 0.049(4) 0.001(4) 0.020(3) -0.001(4)
C1 0.028(3) 0.050(4) 0.032(3) 0.001(3) 0.006(2) 0.003(3)
C27 0.028(3) 0.117(7) 0.034(3) -0.007(4) 0.001(3) 0.000(4)
C4 0.030(3) 0.057(4) 0.029(3) -0.003(3) 0.007(2) 0.004(3)
C11 0.026(3) 0.065(5) 0.030(3) 0.001(3) 0.009(2) 0.002(3)
C26 0.037(3) 0.070(5) 0.028(3) 0.000(3) 0.010(3) 0.003(3)
C36 0.041(4) 0.092(6) 0.044(4) 0.001(4) -0.001(3) -0.001(4)
C10 0.054(4) 0.090(6) 0.038(4) -0.001(4) 0.016(3) 0.003(4)
C30 0.083(6) 0.097(7) 0.040(4) 0.005(4) 0.028(4) -0.007(5)
C13 0.056(4) 0.056(5) 0.047(4) 0.007(4) 0.021(3) 0.006(4)
C3 0.040(3) 0.058(4) 0.035(3) -0.003(3) 0.010(2) -0.008(3)
C34 0.046(4) 0.099(6) 0.033(3) 0.010(4) 0.004(3) 0.010(4)
C12 0.034(3) 0.084(6) 0.032(3) 0.003(3) 0.002(3) 0.004(3)
C31 0.043(4) 0.089(6) 0.049(4) 0.004(4) 0.015(3) 0.006(4)
C39 0.051(4) 0.099(7) 0.051(4) 0.001(4) 0.014(3) 0.022(4)
C18 0.038(4) 0.070(6) 0.078(5) 0.012(4) 0.015(3) -0.004(4)
C8 0.082(5) 0.078(6) 0.047(4) 0.000(4) 0.039(4) 0.023(5)
C48 0.051(4) 0.057(5) 0.038(3) 0.004(3) 0.013(3) 0.004(4)
C5 0.041(4) 0.056(5) 0.027(3) 0.001(3) 0.006(3) 0.012(3)
C16 0.035(3) 0.067(5) 0.033(3) -0.006(3) 0.006(3) 0.002(3)
C47 0.046(4) 0.055(5) 0.041(3) -0.001(3) 0.018(3) 0.003(3)
C15 0.048(4) 0.071(6) 0.031(3) -0.009(3) 0.012(3) -0.008(4)
C9 0.059(5) 0.115(7) 0.058(5) -0.004(5) 0.028(4) 0.003(5)
C22 0.060(4) 0.056(5) 0.061(5) -0.008(4) 0.033(4) -0.016(4)
C6 0.045(4) 0.058(5) 0.044(4) 0.003(3) 0.016(3) 0.005(3)
C32 0.029(3) 0.077(6) 0.032(3) -0.003(4) 0.004(3) 0.008(3)
C55 0.043(3) 0.067(4) 0.044(3) -0.010(3) 0.017(3) -0.010(3)
C56 0.042(3) 0.080(5) 0.057(4) 0.003(4) 0.008(3) -0.002(3)
C33 0.036(3) 0.076(6) 0.039(3) 0.004(4) 0.004(3) 0.013(4)
C35 0.043(4) 0.118(7) 0.035(4) -0.016(5) 0.005(3) 0.009(5)
C14 0.044(4) 0.084(6) 0.038(4) 0.003(4) 0.012(3) 0.005(4)
C2 0.035(3) 0.058(4) 0.042(3) -0.002(3) 0.012(2) 0.003(3)
C29 0.060(5) 0.103(7) 0.076(5) -0.013(5) 0.038(4) -0.033(5)
C60 0.051(4) 0.108(5) 0.065(4) -0.017(4) 0.018(3) -0.024(4)
C51 0.107(5) 0.090(6) 0.061(4) 0.011(4) 0.009(4) 0.032(5)
C53 0.080(4) 0.074(5) 0.070(4) 0.002(4) 0.017(4) 0.017(4)
C37 0.039(3) 0.084(6) 0.040(4) -0.002(4) 0.004(3) 0.004(4)
C49 0.070(4) 0.054(4) 0.037(3) 0.002(3) 0.015(3) 0.005(4)
C50 0.095(5) 0.070(5) 0.047(4) 0.004(3) 0.017(3) 0.023(4)
C44A 0.103(6) 0.085(7) 0.092(6) -0.012(5) 0.053(5) 0.003(6)
C42 0.065(5) 0.079(6) 0.060(5) -0.016(4) 0.031(4) -0.008(5)
C43 0.053(4) 0.072(5) 0.030(3) -0.005(3) 0.017(3) 0.001(4)
C41 0.105(7) 0.062(6) 0.074(6) -0.007(5) 0.049(5) -0.003(5)
C58 0.048(4) 0.107(5) 0.092(5) -0.030(5) 0.006(4) -0.017(4)
C7 0.070(5) 0.087(6) 0.031(3) -0.002(4) 0.028(3) 0.007(4)
C57 0.048(4) 0.089(5) 0.063(4) -0.003(4) 0.000(3) -0.003(4)
C38 0.042(3) 0.066(5) 0.026(3) 0.004(3) 0.014(3) -0.003(4)
C59 0.052(4) 0.128(6) 0.091(5) -0.024(5) 0.030(4) -0.032(4)
C52 0.085(5) 0.085(5) 0.071(4) 0.011(4) 0.004(4) 0.032(4)
C40 0.076(5) 0.110(8) 0.069(5) 0.018(5) 0.037(4) 0.052(5)
C28 0.037(4) 0.128(7) 0.049(4) -0.015(5) 0.019(3) -0.007(4)
C54 0.072(4) 0.064(5) 0.046(4) 0.002(3) 0.012(3) 0.008(4)
C20 0.105(6) 0.065(5) 0.079(5) -0.002(4) 0.054(5) -0.008(5)
C19 0.056(4) 0.071(5) 0.108(6) -0.019(5) 0.034(4) -0.017(4)
C21 0.086(6) 0.066(6) 0.071(5) -0.006(4) 0.038(5) -0.008(5)
C24A 0.119(8) 0.123(8) 0.121(8) 0.009(6) 0.045(6) -0.015(6)
C25A 0.107(8) 0.103(7) 0.124(8) -0.007(6) 0.063(6) 0.009(6)
C46A 0.133(12) 0.117(11) 0.088(10) -0.027(8) 0.044(8) 0.033(9)
C45A 0.124(11) 0.117(12) 0.132(12) -0.025(9) 0.077(9) 0.022(8)
Rh1 0.0345(3) 0.0595(4) 0.0275(2) 0.0006(3) 0.00639(17) 0.0031(3)
C46B 0.163(17) 0.163(17) 0.151(16) -0.018(11) 0.077(12) 0.011(11)
C45B 0.167(17) 0.139(17) 0.161(17) -0.026(11) 0.079(11) 0.012(11)
C44B 0.103(6) 0.085(7) 0.092(6) -0.012(5) 0.053(5) 0.003(6)
C23A 0.073(5) 0.076(5) 0.083(5) -0.008(4) 0.035(4) 0.000(4)
C23B 0.073(5) 0.076(5) 0.083(5) -0.008(4) 0.035(4) 0.000(4)
C24B 0.119(8) 0.123(8) 0.121(8) 0.009(6) 0.045(6) -0.015(6)
C25B 0.107(8) 0.103(7) 0.124(8) -0.007(6) 0.063(6) 0.009(6)

loop_
_atom_type_symbol
_atom_type_description
_atom_type_scat_dispersion_real
_atom_type_scat_dispersion_imag
_atom_type_scat_source
C C 0.0033 0.0016 'International Tables Vol C Tables 4.2.6.8 and 6.1.1.4'
H H 0.0000 0.0000 'International Tables Vol C Tables 4.2.6.8 and 6.1.1.4'
N N 0.0061 0.0033 'International Tables Vol C Tables 4.2.6.8 and 6.1.1.4'
P P 0.1023 0.0942 'International Tables Vol C Tables 4.2.6.8 and 6.1.1.4'
Rh Rh -1.1178 0.9187 'International Tables Vol C Tables 4.2.6.8 and 6.1.1.4'

loop_
_geom_angle_atom_site_label_1
_geom_angle_atom_site_label_2
_geom_angle_atom_site_label_3
_geom_angle
N3 P2 C4 103.5(3)
N3 P2 C26 116.2(3)
N3 P2 C32 115.6(3)
C4 P2 C26 108.6(3)
C4 P2 C32 106.3(3)
C26 P2 C32 106.1(3)
N2 P1 C1 104.3(3)
N2 P1 C11 115.0(3)
N2 P1 C5 114.6(3)
C1 P1 C11 107.0(3)
C1 P1 C5 108.5(3)
C11 P1 C5 106.9(3)
P2 N3 Rh1 112.1(3)
C38 N3 P2 118.9(4)
C38 N3 Rh1 128.7(4)
P1 N2 Rh1 112.7(3)
C17 N2 P1 116.2(4)
C17 N2 Rh1 130.9(4)
C1 N1 C4 107.3(5)
C1 N1 Rh1 126.7(4)
C4 N1 Rh1 125.9(4)
C18 C17 N2 122.6(6)
C22 C17 N2 120.3(5)
C22 C17 C18 117.1(6)
N1 C1 P1 110.7(5)
N1 C1 C2 110.2(5)
C2 C1 P1 139.1(5)
C26 C27 H27 119.8
C26 C27 C28 120.4(6)
C28 C27 H27 119.8
N1 C4 P2 109.5(5)
N1 C4 C3 109.7(5)
C3 C4 P2 140.5(5)
C12 C11 P1 122.3(4)
C16 C11 P1 118.2(5)
C16 C11 C12 119.1(5)
C27 C26 P2 122.6(5)
C27 C26 C31 119.1(6)
C31 C26 P2 118.3(5)
C35 C36 H36 119.6
C37 C36 H36 119.6
C37 C36 C35 120.8(7)
C5 C10 H10 119.5
C9 C10 H10 119.5
C9 C10 C5 121.1(6)
C31 C30 H30 120.5
C29 C30 H30 120.5
C29 C30 C31 118.9(7)
C12 C13 H13 120.0
C12 C13 C14 120.1(6)
C14 C13 H13 120.0
C4 C3 H3 126.7
C4 C3 C2 106.7(6)
C2 C3 H3 126.7
C33 C34 H34 119.7
C35 C34 H34 119.7
C35 C34 C33 120.6(7)
C11 C12 H12 119.7
C13 C12 C11 120.7(6)
C13 C12 H12 119.7
C26 C31 C30 120.5(6)
C26 C31 H31 119.8
C30 C31 H31 119.8
C38 C39 H39 120.0
C40 C39 H39 120.0
C40 C39 C38 119.9(6)
C17 C18 H18 120.2
C17 C18 C19 119.7(7)
C19 C18 H18 120.2
C9 C8 H8 120.7
C7 C8 H8 120.7
C7 C8 C9 118.6(6)
C47 C48 H48 113.0
C47 C48 C49 124.2(6)
C47 C48 Rh1 70.6(4)
C49 C48 H48 113.0
C49 C48 Rh1 116.3(4)
Rh1 C48 H48 113.0
C10 C5 P1 123.2(5)
C10 C5 C6 117.9(6)
C6 C5 P1 118.8(5)
C11 C16 H16 119.7
C11 C16 C15 120.5(6)
C15 C16 H16 119.7
C48 C47 H47 113.0
C48 C47 C55 125.5(6)
C48 C47 Rh1 71.0(4)
C55 C47 H47 113.0
C55 C47 Rh1 114.3(4)
Rh1 C47 H47 113.0
C16 C15 H15 120.3
C14 C15 C16 119.4(6)
C14 C15 H15 120.3
C10 C9 C8 121.6(7)
C10 C9 H9 119.2
C8 C9 H9 119.2
C17 C22 H22 118.7
C21 C22 C17 122.5(6)
C21 C22 H22 118.7
C5 C6 H6 119.9
C7 C6 C5 120.1(6)
C7 C6 H6 119.9
C33 C32 P2 119.9(5)
C33 C32 C37 118.8(5)
C37 C32 P2 120.7(5)
C56 C55 C47 119.4(6)
C60 C55 C47 123.1(6)
C60 C55 C56 117.5(6)
C55 C56 H56 118.9
C55 C56 C57 122.3(7)
C57 C56 H56 118.9
C34 C33 C32 119.6(6)
C34 C33 H33 120.2
C32 C33 H33 120.2
C36 C35 H35 119.9
C34 C35 C36 120.2(6)
C34 C35 H35 119.9
C13 C14 H14 119.9
C15 C14 C13 120.3(6)
C15 C14 H14 119.9
C1 C2 C3 106.2(6)
C1 C2 H2 126.9
C3 C2 H2 126.9
C30 C29 H29 119.5
C28 C29 C30 120.9(7)
C28 C29 H29 119.5
C55 C60 H60 120.0
C55 C60 C59 120.0(7)
C59 C60 H60 120.0
C50 C51 H51 119.7
C52 C51 H51 119.7
C52 C51 C50 120.5(7)
C52 C53 H53 119.2
C52 C53 C54 121.6(7)
C54 C53 H53 119.2
C36 C37 C32 119.9(7)
C36 C37 H37 120.0
C32 C37 H37 120.0
C50 C49 C48 118.5(6)
C54 C49 C48 124.0(6)
C54 C49 C50 117.5(6)
C51 C50 H50 119.9
C49 C50 C51 120.2(7)
C49 C50 H50 119.9
C41 C44A H44A 105.9
C46A C44A H44A 105.9
C46A C44A C41 111.9(8)
C45A C44A H44A 105.9
C45A C44A C41 115.5(10)
C45A C44A C46A 111.0(11)
C43 C42 H42 119.4
C43 C42 C41 121.2(7)
C41 C42 H42 119.4
C42 C43 H43 119.0
C42 C43 C38 122.0(6)
C38 C43 H43 119.0
C42 C41 C44A 121.0(7)
C40 C41 C44A 122.8(8)
C40 C41 C42 116.2(7)
C57 C58 H58 120.1
C57 C58 C59 119.7(7)
C59 C58 H58 120.1
C8 C7 C6 120.7(6)
C8 C7 H7 119.7
C6 C7 H7 119.7
C56 C57 H57 120.3
C58 C57 C56 119.4(7)
C58 C57 H57 120.3
C39 C38 N3 123.4(5)
C43 C38 N3 119.8(5)
C43 C38 C39 116.7(6)
C60 C59 H59 119.4
C58 C59 C60 121.1(7)
C58 C59 H59 119.4
C51 C52 H52 120.6
C53 C52 C51 118.7(7)
C53 C52 H52 120.6
C39 C40 H40 118.1
C41 C40 C39 123.8(7)
C41 C40 H40 118.1
C27 C28 H28 119.9
C29 C28 C27 120.1(6)
C29 C28 H28 119.9
C53 C54 C49 121.4(6)
C53 C54 H54 119.3
C49 C54 H54 119.3
C19 C20 C21 116.1(8)
C19 C20 C23A 128.7(9)
C19 C20 C23B 105.6(10)
C21 C20 C23A 115.2(8)
C21 C20 C23B 137.6(10)
C18 C19 H19 118.5
C20 C19 C18 123.1(7)
C20 C19 H19 118.5
C22 C21 C20 121.6(7)
C22 C21 H21 119.2
C20 C21 H21 119.2
H24A C24A H24B 109.5
H24A C24A H24C 109.5
H24B C24A H24C 109.5
C23A C24A H24A 109.5
C23A C24A H24B 109.5
C23A C24A H24C 109.5
H25A C25A H25B 109.5
H25A C25A H25C 109.5
H25B C25A H25C 109.5
C23A C25A H25A 109.5
C23A C25A H25B 109.5
C23A C25A H25C 109.5
C44A C46A H46A 109.5
C44A C46A H46B 109.5
C44A C46A H46C 109.5
H46A C46A H46B 109.5
H46A C46A H46C 109.5
H46B C46A H46C 109.5
C44A C45A H45A 109.5
C44A C45A H45B 109.5
C44A C45A H45C 109.5
H45A C45A H45B 109.5
H45A C45A H45C 109.5
H45B C45A H45C 109.5
N3 Rh1 N2 160.5(2)
N1 Rh1 N3 80.42(19)
N1 Rh1 N2 80.09(19)
N1 Rh1 C48 160.83(19)
N1 Rh1 C47 160.75(18)
C48 Rh1 N3 104.7(2)
C48 Rh1 N2 93.6(2)
C47 Rh1 N3 95.1(2)
C47 Rh1 N2 103.6(2)
C47 Rh1 C48 38.4(2)
H46D C46B H46E 109.5
H46D C46B H46F 109.5
H46E C46B H46F 109.5
H45D C45B H45E 109.5
H45D C45B H45F 109.5
H45E C45B H45F 109.5
C20 C23A C25A 105.9(11)
C20 C23A H23A 112.5
C24A C23A C20 107.3(12)
C24A C23A C25A 105.6(10)
C24A C23A H23A 112.5
C25A C23A H23A 112.5
C20 C23B H23B 114.1
C24B C23B C20 100(2)
C24B C23B H23B 114.1
C24B C23B C25B 109.6(13)
C25B C23B C20 103.2(18)
C25B C23B H23B 114.1
C23B C24B H24D 109.5
C23B C24B H24E 109.5
C23B C24B H24F 109.5
H24D C24B H24E 109.5
H24D C24B H24F 109.5
H24E C24B H24F 109.5
C23B C25B H25D 109.5
C23B C25B H25E 109.5
C23B C25B H25F 109.5
H25D C25B H25E 109.5
H25D C25B H25F 109.5
H25E C25B H25F 109.5

loop_
_geom_bond_atom_site_label_1
_geom_bond_atom_site_label_2
_geom_bond_distance
P2 N3 1.617(5)
P2 C4 1.773(6)
P2 C26 1.798(6)
P2 C32 1.815(5)
P1 N2 1.617(5)
P1 C1 1.770(6)
P1 C11 1.805(5)
P1 C5 1.807(6)
N3 C38 1.427(7)
N3 Rh1 2.162(5)
N2 C17 1.430(7)
N2 Rh1 2.178(5)
N1 C1 1.352(7)
N1 C4 1.374(7)
N1 Rh1 2.004(5)
C17 C18 1.393(8)
C17 C22 1.385(8)
C1 C2 1.396(8)
C27 H27 0.9500
C27 C26 1.385(7)
C27 C28 1.395(9)
C4 C3 1.386(8)
C11 C12 1.390(8)
C11 C16 1.387(8)
C26 C31 1.399(8)
C36 H36 0.9500
C36 C35 1.385(9)
C36 C37 1.358(8)
C10 H10 0.9500
C10 C5 1.379(8)
C10 C9 1.364(9)
C30 H30 0.9500
C30 C31 1.404(9)
C30 C29 1.387(9)
C13 H13 0.9500
C13 C12 1.384(7)
C13 C14 1.389(8)
C3 H3 0.9500
C3 C2 1.409(7)
C34 H34 0.9500
C34 C33 1.390(7)
C34 C35 1.364(9)
C12 H12 0.9500
C31 H31 0.9500
C39 H39 0.9500
C39 C38 1.398(8)
C39 C40 1.398(9)
C18 H18 0.9500
C18 C19 1.407(9)
C8 H8 0.9500
C8 C9 1.383(9)
C8 C7 1.367(9)
C48 H48 1.0000
C48 C47 1.390(7)
C48 C49 1.491(8)
C48 Rh1 2.117(6)
C5 C6 1.404(7)
C16 H16 0.9500
C16 C15 1.407(7)
C47 H47 1.0000
C47 C55 1.492(7)
C47 Rh1 2.111(6)
C15 H15 0.9500
C15 C14 1.379(8)
C9 H9 0.9500
C22 H22 0.9500
C22 C21 1.379(9)
C6 H6 0.9500
C6 C7 1.397(8)
C32 C33 1.398(8)
C32 C37 1.417(8)
C55 C56 1.384(8)
C55 C60 1.375(8)
C56 H56 0.9500
C56 C57 1.398(8)
C33 H33 0.9500
C35 H35 0.9500
C14 H14 0.9500
C2 H2 0.9500
C29 H29 0.9500
C29 C28 1.372(9)
C60 H60 0.9500
C60 C59 1.406(9)
C51 H51 0.9500
C51 C50 1.424(9)
C51 C52 1.380(10)
C53 H53 0.9500
C53 C52 1.378(9)
C53 C54 1.385(8)
C37 H37 0.9500
C49 C50 1.410(8)
C49 C54 1.392(9)
C50 H50 0.9500
C44A H44A 1.0000
C44A C41 1.549(10)
C44A C46A 1.533(9)
C44A C45A 1.491(9)
C42 H42 0.9500
C42 C43 1.382(8)
C42 C41 1.409(9)
C43 H43 0.9500
C43 C38 1.389(7)
C41 C40 1.351(10)
C58 H58 0.9500
C58 C57 1.352(10)
C58 C59 1.367(10)
C7 H7 0.9500
C57 H57 0.9500
C59 H59 0.9500
C52 H52 0.9500
C40 H40 0.9500
C28 H28 0.9500
C54 H54 0.9500
C20 C19 1.382(10)
C20 C21 1.389(9)
C20 C23A 1.532(15)
C20 C23B 1.69(3)
C19 H19 0.9500
C21 H21 0.9500
C24A H24A 0.9800
C24A H24B 0.9800
C24A H24C 0.9800
C24A C23A 1.514(9)
C25A H25A 0.9800
C25A H25B 0.9800
C25A H25C 0.9800
C25A C23A 1.535(9)
C46A H46A 0.9800
C46A H46B 0.9800
C46A H46C 0.9800
C45A H45A 0.9800
C45A H45B 0.9800
C45A H45C 0.9800
C46B H46D 0.9800
C46B H46E 0.9800
C46B H46F 0.9800
C45B H45D 0.9800
C45B H45E 0.9800
C45B H45F 0.9800
C23A H23A 1.0000
C23B H23B 1.0000
C23B C24B 1.502(10)
C23B C25B 1.534(10)
C24B H24D 0.9800
C24B H24E 0.9800
C24B H24F 0.9800
C25B H25D 0.9800
C25B H25E 0.9800
C25B H25F 0.9800

loop_
_geom_torsion_atom_site_label_1
_geom_torsion_atom_site_label_2
_geom_torsion_atom_site_label_3
_geom_torsion_atom_site_label_4
_geom_torsion
P2 N3 C38 C39 48.1(8)
P2 N3 C38 C43 -130.3(5)
P2 C4 C3 C2 -173.1(5)
P2 C26 C31 C30 -179.5(5)
P2 C32 C33 C34 -172.6(5)
P2 C32 C37 C36 172.7(5)
P1 N2 C17 C18 56.4(7)
P1 N2 C17 C22 -123.3(6)
P1 C1 C2 C3 -177.3(5)
P1 C11 C12 C13 172.6(5)
P1 C11 C16 C15 -172.7(4)
P1 C5 C6 C7 -177.0(5)
N3 P2 C4 N1 24.2(4)
N3 P2 C4 C3 -163.2(6)
N3 P2 C26 C27 -101.7(5)
N3 P2 C26 C31 76.5(6)
N3 P2 C32 C33 -6.2(6)
N3 P2 C32 C37 -177.1(5)
N2 P1 C1 N1 16.0(4)
N2 P1 C1 C2 -167.5(6)
N2 P1 C11 C12 162.3(5)
N2 P1 C11 C16 -25.5(6)
N2 P1 C5 C10 -85.8(6)
N2 P1 C5 C6 91.9(5)
N2 C17 C18 C19 -179.2(6)
N2 C17 C22 C21 -179.8(6)
N1 C1 C2 C3 -0.8(6)
N1 C4 C3 C2 -0.5(6)
C17 C18 C19 C20 -1.1(12)
C17 C22 C21 C20 -1.0(11)
C1 P1 N2 C17 159.6(4)
C1 P1 N2 Rh1 -24.1(3)
C1 P1 C11 C12 -82.3(5)
C1 P1 C11 C16 89.9(5)
C1 P1 C5 C10 158.0(5)
C1 P1 C5 C6 -24.2(6)
C1 N1 C4 P2 175.0(3)
C1 N1 C4 C3 0.0(6)
C27 C26 C31 C30 -1.3(10)
C4 P2 N3 C38 155.1(4)
C4 P2 N3 Rh1 -30.6(3)
C4 P2 C26 C27 142.1(5)
C4 P2 C26 C31 -39.7(6)
C4 P2 C32 C33 108.0(5)
C4 P2 C32 C37 -62.9(6)
C4 N1 C1 P1 178.1(3)
C4 N1 C1 C2 0.5(6)
C4 C3 C2 C1 0.8(6)
C11 P1 N2 C17 -83.4(4)
C11 P1 N2 Rh1 92.8(3)
C11 P1 C1 N1 -106.3(4)
C11 P1 C1 C2 70.2(7)
C11 P1 C5 C10 42.9(6)
C11 P1 C5 C6 -139.4(5)
C11 C16 C15 C14 -0.6(9)
C26 P2 N3 C38 36.2(5)
C26 P2 N3 Rh1 -149.6(2)
C26 P2 C4 N1 148.2(3)
C26 P2 C4 C3 -39.2(7)
C26 P2 C32 C33 -136.5(5)
C26 P2 C32 C37 52.6(6)
C26 C27 C28 C29 -0.7(11)
C10 C5 C6 C7 0.9(9)
C30 C29 C28 C27 -0.1(12)
C12 C11 C16 C15 -0.2(9)
C12 C13 C14 C15 -0.9(10)
C31 C30 C29 C28 0.2(11)
C18 C17 C22 C21 0.5(10)
C48 C47 C55 C56 173.8(6)
C48 C47 C55 C60 -8.1(11)
C48 C49 C50 C51 179.9(6)
C48 C49 C54 C53 179.5(6)
C5 P1 N2 C17 41.1(4)
C5 P1 N2 Rh1 -142.7(2)
C5 P1 C1 N1 138.6(4)
C5 P1 C1 C2 -44.9(7)
C5 P1 C11 C12 33.8(6)
C5 P1 C11 C16 -153.9(5)
C5 C10 C9 C8 2.0(12)
C5 C6 C7 C8 -0.3(10)
C16 C11 C12 C13 0.4(9)
C16 C15 C14 C13 1.1(9)
C47 C48 C49 C50 175.7(6)
C47 C48 C49 C54 -4.4(11)
C47 C55 C56 C57 -179.4(6)
C47 C55 C60 C59 -179.3(7)
C9 C10 C5 P1 176.0(6)
C9 C10 C5 C6 -1.7(10)
C9 C8 C7 C6 0.5(11)
C22 C17 C18 C19 0.5(10)
C32 P2 N3 C38 -89.0(4)
C32 P2 N3 Rh1 85.2(3)
C32 P2 C4 N1 -98.0(4)
C32 P2 C4 C3 74.6(7)
C32 P2 C26 C27 28.2(6)
C32 P2 C26 C31 -153.6(5)
C55 C56 C57 C58 -2.0(11)
C55 C60 C59 C58 -0.3(12)
C56 C55 C60 C59 -1.2(11)
C33 C34 C35 C36 -1.9(10)
C33 C32 C37 C36 1.7(9)
C35 C36 C37 C32 -2.0(10)
C35 C34 C33 C32 1.6(9)
C14 C13 C12 C11 0.1(9)
C29 C30 C31 C26 0.5(11)
C60 C55 C56 C57 2.3(11)
C37 C36 C35 C34 2.1(10)
C37 C32 C33 C34 -1.5(9)
C49 C48 C47 C55 144.0(7)
C49 C48 C47 Rh1 -109.2(6)
C50 C51 C52 C53 0.4(13)
C50 C49 C54 C53 -0.5(11)
C44A C41 C40 C39 -179.1(7)
C42 C43 C38 N3 -176.6(6)
C42 C43 C38 C39 4.9(10)
C42 C41 C40 C39 2.5(12)
C43 C42 C41 C44A -177.7(7)
C43 C42 C41 C40 0.7(11)
C41 C42 C43 C38 -4.6(11)
C7 C8 C9 C10 -1.4(11)
C57 C58 C59 C60 0.7(13)
C38 C39 C40 C41 -2.0(13)
C59 C58 C57 C56 0.5(12)
C52 C51 C50 C49 0.1(12)
C52 C53 C54 C49 1.1(12)
C40 C39 C38 N3 179.8(6)
C40 C39 C38 C43 -1.8(10)
C28 C27 C26 P2 179.6(5)
C28 C27 C26 C31 1.4(10)
C54 C53 C52 C51 -1.1(12)
C54 C49 C50 C51 -0.1(11)
C19 C20 C21 C22 0.4(12)
C19 C20 C23A C24A 43.3(14)
C19 C20 C23A C25A -69.1(13)
C19 C20 C23B C24B 110.6(14)
C19 C20 C23B C25B -136.3(14)
C21 C20 C19 C18 0.6(12)
C21 C20 C23A C24A -135.1(10)
C21 C20 C23A C25A 112.5(11)
C21 C20 C23B C24B -80.4(19)
C21 C20 C23B C25B 33(2)
C46A C44A C41 C42 20.2(14)
C46A C44A C41 C40 -158.2(12)
C45A C44A C41 C42 148.4(13)
C45A C44A C41 C40 -29.9(17)
Rh1 N3 C38 C39 -125.1(6)
Rh1 N3 C38 C43 56.5(7)
Rh1 N2 C17 C18 -119.0(6)
Rh1 N2 C17 C22 61.3(7)
Rh1 N1 C1 P1 0.2(5)
Rh1 N1 C1 C2 -177.3(3)
Rh1 N1 C4 P2 -7.2(5)
Rh1 N1 C4 C3 177.8(3)
Rh1 C48 C47 C55 -106.8(6)
Rh1 C48 C49 C50 92.2(7)
Rh1 C48 C49 C54 -87.9(7)
Rh1 C47 C55 C56 90.4(7)
Rh1 C47 C55 C60 -91.4(7)
C23A C20 C19 C18 -177.7(8)
C23A C20 C21 C22 179.0(7)
C23A C20 C23B C24B -50.7(19)
C23A C20 C23B C25B 62.4(18)
C23B C20 C19 C18 172.4(9)
C23B C20 C21 C22 -167.8(13)
C23B C20 C23A C24A 67(2)
C23B C20 C23A C25A -45.8(18)

loop_
_smtbx_masks_void_nr
_smtbx_masks_void_average_x
_smtbx_masks_void_average_y
_smtbx_masks_void_average_z
_smtbx_masks_void_volume
_smtbx_masks_void_count_electrons
1 -0.261 0.000 0.500 626.5 144.4
2 -0.014 0.285 0.706 8.1 0.0
3 -0.589 0.500 0.000 626.5 144.4
4 0.014 0.715 0.294 8.1 0.0
5 0.486 0.215 0.206 8.1 0.0
6 0.514 0.785 0.794 8.1 0.0
